data_2225585
loop_
_publ_author_name
'Jiang, Jin-He'

_publ_section_title
;
 <i>N</i>'-(4-Chlorobenzylidene)thiophene-2-carbohydrazide
;
_journal_coeditor_code HB5369
_journal_issue 4
_journal_name_full 'Acta Crystallographica Section E'
_journal_page_first o923
_journal_paper_doi 10.1107/S1600536810010615
_journal_volume 66
_journal_year 2010
_chemical_formula_iupac 'C12 H9 Cl N2 O S'
_chemical_formula_moiety 'C12 H9 Cl N2 O S'
_chemical_formula_sum 'C12 H9 Cl N2 O S'
_chemical_formula_weight 264.72
_chemical_name_systematic
;
<i>N</i>'-(4-Chlorobenzylidene)thiophene-2-carbohydrazide
;
_space_group_IT_number 14
_symmetry_cell_setting monoclinic
_symmetry_space_group_name_Hall '-P 2yn'
_symmetry_space_group_name_H-M 'P 1 21/n 1'
_atom_sites_solution_hydrogens geom
_atom_sites_solution_primary direct
_atom_sites_solution_secondary difmap
_audit_creation_method SHELXL-97
_cell_angle_alpha 90.00
_cell_angle_beta 94.38(3)
_cell_angle_gamma 90.00
_cell_formula_units_Z 4
_cell_length_a 6.0040(12)
_cell_length_b 16.831(3)
_cell_length_c 11.557(2)
_cell_measurement_reflns_used 1778
_cell_measurement_temperature 293(2)
_cell_measurement_theta_max 27.48
_cell_measurement_theta_min 3
_cell_volume 1164.5(4)
_computing_cell_refinement 'SAINT (Bruker, 1997)'
_computing_data_collection 'SMART (Bruker, 1997)'
_computing_data_reduction 'SAINT (Bruker, 1997)'
_computing_molecular_graphics 'SHELXTL (Sheldrick, 2008)'
_computing_publication_material 'SHELXTL (Sheldrick, 2008)'
_computing_structure_refinement 'SHELXL97 (Sheldrick, 2008)'
_computing_structure_solution 'SHELXS97 (Sheldrick, 2008)'
_diffrn_ambient_temperature 293(2)
_diffrn_measured_fraction_theta_full 0.996
_diffrn_measured_fraction_theta_max 0.996
_diffrn_measurement_device_type 'Bruker SMART CCD'
_diffrn_measurement_method \w
_diffrn_radiation_monochromator graphite
_diffrn_radiation_source 'fine-focus sealed tube'
_diffrn_radiation_type MoK\a
_diffrn_radiation_wavelength 0.71073
_diffrn_reflns_av_R_equivalents 0.1150
_diffrn_reflns_av_sigmaI/netI 0.0963
_diffrn_reflns_limit_h_max 7
_diffrn_reflns_limit_h_min -7
_diffrn_reflns_limit_k_max 21
_diffrn_reflns_limit_k_min -21
_diffrn_reflns_limit_l_max 14
_diffrn_reflns_limit_l_min -14
_diffrn_reflns_number 11069
_diffrn_reflns_theta_full 27.48
_diffrn_reflns_theta_max 27.48
_diffrn_reflns_theta_min 3.00
_exptl_absorpt_coefficient_mu 0.490
_exptl_absorpt_correction_T_max 0.728
_exptl_absorpt_correction_T_min 0.491
_exptl_absorpt_correction_type multi-scan
_exptl_absorpt_process_details '(SADABS; Bruker, 1997)'
_exptl_crystal_colour colorless
_exptl_crystal_density_diffrn 1.510
_exptl_crystal_density_method 'not measured'
_exptl_crystal_description block
_exptl_crystal_F_000 544
_exptl_crystal_size_max 0.21
_exptl_crystal_size_mid 0.19
_exptl_crystal_size_min 0.18
_refine_diff_density_max 0.517
_refine_diff_density_min -0.328
_refine_ls_extinction_method none
_refine_ls_goodness_of_fit_ref 0.943
_refine_ls_hydrogen_treatment constr
_refine_ls_matrix_type full
_refine_ls_number_parameters 154
_refine_ls_number_reflns 2660
_refine_ls_number_restraints 0
_refine_ls_restrained_S_all 0.943
_refine_ls_R_factor_all 0.0714
_refine_ls_R_factor_gt 0.0544
_refine_ls_shift/su_max 0.000
_refine_ls_shift/su_mean 0.000
_refine_ls_structure_factor_coef Fsqd
_refine_ls_weighting_details 'calc w=1/[\s^2^(Fo^2^)+(0.0610P)^2^] where P=(Fo^2^+2Fc^2^)/3'
_refine_ls_weighting_scheme calc
_refine_ls_wR_factor_gt 0.1288
_refine_ls_wR_factor_ref 0.1414
_reflns_number_gt 1778
_reflns_number_total 2660
_reflns_threshold_expression I>2\s(I)
_cod_data_source_file hb5369.cif
_cod_data_source_block I
_cod_depositor_comments
;
The following automatic conversions were performed:
'_symmetry_cell_setting' value 'Monoclinic' changed to 'monoclinic'
according to '/home/saulius/struct/CIF-dictionaries/cif_core.dic'
dictionary named 'cif_core.dic' version 2.4.1 from 2010-06-29.

Automatic conversion script
Id: cif_fix_enum 1527 2010-12-29 10:47:43Z saulius 
;
_cod_original_sg_symbol_H-M 'P 21/n'
_cod_database_code 2225585
_cod_database_fobs_code 2225585

loop_
_symmetry_equiv_pos_as_xyz
'x, y, z'
'-x+1/2, y+1/2, -z+1/2'
'-x, -y, -z'
'x-1/2, -y-1/2, z-1/2'

loop_
_atom_site_type_symbol
_atom_site_label
_atom_site_fract_x
_atom_site_fract_y
_atom_site_fract_z
_atom_site_U_iso_or_equiv
_atom_site_adp_type
_atom_site_calc_flag
_atom_site_refinement_flags
_atom_site_occupancy
_atom_site_disorder_assembly
_atom_site_disorder_group
S S1 0.13248(10) 0.11796(4) 0.87758(5) 0.0454(2) Uani d . 1 . .
Cl Cl11 1.14308(10) 0.37422(4) 0.75642(6) 0.0564(2) Uani d . 1 . .
C C6 0.4682(4) 0.12975(13) 0.5974(2) 0.0415(5) Uani d . 1 . .
H H6A 0.4793 0.1052 0.5260 0.050 Uiso calc R 1 . .
N N1 0.3130(3) 0.10929(11) 0.66045(16) 0.0405(5) Uani d . 1 . .
O O1 -0.1503(3) -0.01594(11) 0.62318(14) 0.0543(5) Uani d . 1 . .
N N2 0.1660(3) 0.05312(11) 0.61567(15) 0.0435(5) Uani d . 1 . .
H H2A 0.1869 0.0321 0.5495 0.052 Uiso calc R 1 . .
C C4 -0.0422(3) 0.05737(13) 0.79080(18) 0.0371(5) Uani d . 1 . .
C C10 0.9430(3) 0.30429(13) 0.7075(2) 0.0419(5) Uani d . 1 . .
C C5 -0.0117(3) 0.02976(13) 0.67292(19) 0.0409(5) Uani d . 1 . .
C C12 0.6114(4) 0.23305(15) 0.7390(2) 0.0462(6) Uani d . 1 . .
H H12A 0.4937 0.2222 0.7844 0.055 Uiso calc R 1 . .
C C3 -0.2281(4) 0.03656(14) 0.8471(2) 0.0448(5) Uani d . 1 . .
H H3A -0.3420 0.0043 0.8145 0.054 Uiso calc R 1 . .
C C1 -0.0417(4) 0.11356(14) 0.9866(2) 0.0474(6) Uani d . 1 . .
H H1A -0.0129 0.1389 1.0577 0.057 Uiso calc R 1 . .
C C7 0.6284(3) 0.19098(13) 0.63533(18) 0.0385(5) Uani d . 1 . .
C C8 0.8067(4) 0.20886(14) 0.5689(2) 0.0452(6) Uani d . 1 . .
H H8A 0.8200 0.1823 0.4992 0.054 Uiso calc R 1 . .
C C11 0.7646(4) 0.28965(15) 0.7745(2) 0.0499(6) Uani d . 1 . .
H H11A 0.7498 0.3180 0.8426 0.060 Uiso calc R 1 . .
C C9 0.9633(4) 0.26525(15) 0.6049(2) 0.0465(6) Uani d . 1 . .
H H9A 1.0814 0.2767 0.5601 0.056 Uiso calc R 1 . .
C C2 -0.2269(4) 0.06935(15) 0.9593(2) 0.0482(6) Uani d . 1 . .
H H2B -0.3401 0.0616 1.0088 0.058 Uiso calc R 1 . .

loop_
_atom_site_aniso_label
_atom_site_aniso_U_11
_atom_site_aniso_U_22
_atom_site_aniso_U_33
_atom_site_aniso_U_12
_atom_site_aniso_U_13
_atom_site_aniso_U_23
S1 0.0461(4) 0.0519(4) 0.0386(4) -0.0061(3) 0.0064(3) -0.0075(2)
Cl11 0.0523(4) 0.0568(5) 0.0598(4) -0.0115(3) 0.0023(3) 0.0021(3)
C6 0.0449(12) 0.0451(14) 0.0355(11) 0.0036(10) 0.0087(10) -0.0003(9)
N1 0.0414(10) 0.0429(11) 0.0375(10) -0.0030(8) 0.0046(8) -0.0026(8)
O1 0.0608(10) 0.0597(11) 0.0433(9) -0.0207(9) 0.0103(8) -0.0127(8)
N2 0.0453(10) 0.0479(12) 0.0381(10) -0.0055(9) 0.0082(8) -0.0093(9)
C4 0.0402(10) 0.0361(12) 0.0349(11) 0.0006(9) 0.0020(9) -0.0009(9)
C10 0.0396(11) 0.0387(13) 0.0470(13) -0.0025(9) 0.0017(10) 0.0067(10)
C5 0.0434(11) 0.0403(13) 0.0387(12) -0.0006(10) 0.0022(9) -0.0013(10)
C12 0.0448(12) 0.0498(15) 0.0458(13) -0.0024(11) 0.0156(10) -0.0004(11)
C3 0.0450(12) 0.0451(14) 0.0447(13) -0.0039(10) 0.0056(10) -0.0021(10)
C1 0.0563(14) 0.0494(15) 0.0373(13) -0.0001(11) 0.0079(11) -0.0047(10)
C7 0.0388(11) 0.0399(13) 0.0370(11) 0.0033(9) 0.0046(9) 0.0054(9)
C8 0.0467(12) 0.0491(14) 0.0413(13) 0.0022(11) 0.0127(10) 0.0000(10)
C11 0.0550(13) 0.0530(15) 0.0426(13) -0.0033(12) 0.0102(11) -0.0072(11)
C9 0.0430(12) 0.0514(15) 0.0465(13) -0.0026(11) 0.0132(10) 0.0059(11)
C2 0.0498(13) 0.0535(15) 0.0426(13) 0.0012(11) 0.0129(10) -0.0008(11)

loop_
_atom_type_symbol
_atom_type_description
_atom_type_scat_dispersion_real
_atom_type_scat_dispersion_imag
_atom_type_scat_source
C C 0.0033 0.0016 'International Tables Vol C Tables 4.2.6.8 and 6.1.1.4'
H H 0.0000 0.0000 'International Tables Vol C Tables 4.2.6.8 and 6.1.1.4'
N N 0.0061 0.0033 'International Tables Vol C Tables 4.2.6.8 and 6.1.1.4'
O O 0.0106 0.0060 'International Tables Vol C Tables 4.2.6.8 and 6.1.1.4'
S S 0.1246 0.1234 'International Tables Vol C Tables 4.2.6.8 and 6.1.1.4'
Cl Cl 0.1484 0.1585 'International Tables Vol C Tables 4.2.6.8 and 6.1.1.4'

loop_
_geom_angle_atom_site_label_1
_geom_angle_atom_site_label_2
_geom_angle_atom_site_label_3
_geom_angle_site_symmetry_1
_geom_angle_site_symmetry_3
_geom_angle
_geom_angle_publ_flag
C1 S1 C4 . . 91.38(11) ?
N1 C6 C7 . . 121.0(2) ?
N1 C6 H6A . . 119.5 ?
C7 C6 H6A . . 119.5 ?
C6 N1 N2 . . 116.72(19) ?
C5 N2 N1 . . 121.65(18) ?
C5 N2 H2A . . 119.2 ?
N1 N2 H2A . . 119.2 ?
C3 C4 C5 . . 121.4(2) ?
C3 C4 S1 . . 110.67(16) ?
C5 C4 S1 . . 127.88(17) ?
C9 C10 C11 . . 121.4(2) ?
C9 C10 Cl11 . . 120.03(18) ?
C11 C10 Cl11 . . 118.62(18) ?
O1 C5 N2 . . 118.6(2) ?
O1 C5 C4 . . 120.0(2) ?
N2 C5 C4 . . 121.4(2) ?
C11 C12 C7 . . 121.2(2) ?
C11 C12 H12A . . 119.4 ?
C7 C12 H12A . . 119.4 ?
C4 C3 C2 . . 112.8(2) ?
C4 C3 H3A . . 123.6 ?
C2 C3 H3A . . 123.6 ?
C2 C1 S1 . . 113.05(18) ?
C2 C1 H1A . . 123.5 ?
S1 C1 H1A . . 123.5 ?
C8 C7 C12 . . 118.0(2) ?
C8 C7 C6 . . 120.3(2) ?
C12 C7 C6 . . 121.7(2) ?
C9 C8 C7 . . 121.1(2) ?
C9 C8 H8A . . 119.5 ?
C7 C8 H8A . . 119.5 ?
C12 C11 C10 . . 119.1(2) ?
C12 C11 H11A . . 120.5 ?
C10 C11 H11A . . 120.5 ?
C10 C9 C8 . . 119.3(2) ?
C10 C9 H9A . . 120.4 ?
C8 C9 H9A . . 120.4 ?
C1 C2 C3 . . 112.1(2) ?
C1 C2 H2B . . 124.0 ?
C3 C2 H2B . . 124.0 ?

loop_
_geom_bond_atom_site_label_1
_geom_bond_atom_site_label_2
_geom_bond_site_symmetry_2
_geom_bond_distance
_geom_bond_publ_flag
S1 C1 . 1.699(3) ?
S1 C4 . 1.728(2) ?
Cl11 C10 . 1.745(2) ?
C6 N1 . 1.273(3) ?
C6 C7 . 1.454(3) ?
C6 H6A . 0.9300 ?
N1 N2 . 1.368(2) ?
O1 C5 . 1.242(3) ?
N2 C5 . 1.356(3) ?
N2 H2A . 0.8600 ?
C4 C3 . 1.379(3) ?
C4 C5 . 1.464(3) ?
C10 C9 . 1.369(3) ?
C10 C11 . 1.392(3) ?
C12 C11 . 1.365(3) ?
C12 C7 . 1.402(3) ?
C12 H12A . 0.9300 ?
C3 C2 . 1.408(3) ?
C3 H3A . 0.9300 ?
C1 C2 . 1.355(3) ?
C1 H1A . 0.9300 ?
C7 C8 . 1.397(3) ?
C8 C9 . 1.378(3) ?
C8 H8A . 0.9300 ?
C11 H11A . 0.9300 ?
C9 H9A . 0.9300 ?
C2 H2B . 0.9300 ?

loop_
_geom_hbond_atom_site_label_D
_geom_hbond_atom_site_label_H
_geom_hbond_atom_site_label_A
_geom_hbond_site_symmetry_A
_geom_hbond_distance_DH
_geom_hbond_distance_HA
_geom_hbond_distance_DA
_geom_hbond_angle_DHA
N2 H2A O1 3_556 0.86 2.01 2.825(2) 158

loop_
_cod_related_entry_id
_cod_related_entry_database
_cod_related_entry_code
1 ChemSpider 5270872
